data_4026409
loop_
_publ_author_name
'Yifeng Chen'
'Yuanhong Liu'

_publ_section_title
;
 Gold-Catalyzed Approach to Multisubstituted Fulvenes via
 Cycloisomerization of Furan/Ynes
;
_journal_name_full 'Journal of Organic Chemistry'
_journal_page_first 5274
_journal_page_last 5282
_journal_paper_doi 10.1021/jo2004023
_journal_volume 76
_journal_year 2011
_chemical_formula_sum 'C33 H24 O'
_chemical_formula_weight 436.52
_chemical_name_systematic
; 
 ? 
;
_space_group_IT_number 2
_symmetry_cell_setting triclinic
_symmetry_space_group_name_Hall '-P 1'
_symmetry_space_group_name_H-M 'P -1'
_atom_sites_solution_hydrogens geom
_atom_sites_solution_primary direct
_atom_sites_solution_secondary difmap
_audit_creation_method SHELXL-97
_cell_angle_alpha 76.208(3)
_cell_angle_beta 72.247(3)
_cell_angle_gamma 89.803(3)
_cell_formula_units_Z 2
_cell_length_a 10.2048(15)
_cell_length_b 10.4242(16)
_cell_length_c 12.0507(18)
_cell_measurement_reflns_used 1457
_cell_measurement_temperature 293(2)
_cell_measurement_theta_max 47.137
_cell_measurement_theta_min 4.631
_cell_volume 1182.3(3)
_computing_cell_refinement 'Bruker SMART'
_computing_data_collection 'Bruker SMART'
_computing_data_reduction 'Bruker SHELXTL'
_computing_molecular_graphics 'Bruker SHELXTL'
_computing_publication_material 'Bruker SHELXTL'
_computing_structure_refinement 'SHELXL-97 (Sheldrick, 1997)'
_computing_structure_solution 'SHELXS-97 (Sheldrick, 1990)'
_diffrn_ambient_temperature 293(2)
_diffrn_measured_fraction_theta_full 0.982
_diffrn_measured_fraction_theta_max 0.982
_diffrn_measurement_device_type 'CCD area detector'
_diffrn_measurement_method 'phi and omega scans'
_diffrn_radiation_monochromator graphite
_diffrn_radiation_source 'fine-focus sealed tube'
_diffrn_radiation_type MoK\a
_diffrn_radiation_wavelength 0.71073
_diffrn_reflns_av_R_equivalents 0.0280
_diffrn_reflns_av_sigmaI/netI 0.0597
_diffrn_reflns_limit_h_max 12
_diffrn_reflns_limit_h_min -10
_diffrn_reflns_limit_k_max 12
_diffrn_reflns_limit_k_min -12
_diffrn_reflns_limit_l_max 13
_diffrn_reflns_limit_l_min -14
_diffrn_reflns_number 6513
_diffrn_reflns_theta_full 26.00
_diffrn_reflns_theta_max 26.00
_diffrn_reflns_theta_min 1.83
_exptl_absorpt_coefficient_mu 0.072
_exptl_absorpt_correction_T_max 1.0000
_exptl_absorpt_correction_T_min 0.7782
_exptl_absorpt_correction_type empirical
_exptl_absorpt_process_details sadabs
_exptl_crystal_colour red
_exptl_crystal_density_diffrn 1.226
_exptl_crystal_description prismatic
_exptl_crystal_F_000 460
_exptl_crystal_size_max 0.482
_exptl_crystal_size_mid 0.307
_exptl_crystal_size_min 0.120
_refine_diff_density_max 0.177
_refine_diff_density_min -0.208
_refine_diff_density_rms 0.044
_refine_ls_extinction_method none
_refine_ls_goodness_of_fit_ref 0.885
_refine_ls_hydrogen_treatment constr
_refine_ls_matrix_type full
_refine_ls_number_parameters 307
_refine_ls_number_reflns 4563
_refine_ls_number_restraints 0
_refine_ls_restrained_S_all 0.885
_refine_ls_R_factor_all 0.0895
_refine_ls_R_factor_gt 0.0546
_refine_ls_shift/su_max 0.000
_refine_ls_shift/su_mean 0.000
_refine_ls_structure_factor_coef Fsqd
_refine_ls_weighting_details 'calc w=1/[\s^2^(Fo^2^)+(0.0642P)^2^+0.0000P] where P=(Fo^2^+2Fc^2^)/3'
_refine_ls_weighting_scheme calc
_refine_ls_wR_factor_gt 0.1227
_refine_ls_wR_factor_ref 0.1378
_reflns_number_gt 2611
_reflns_number_total 4563
_reflns_threshold_expression >2sigma(I)
_cod_data_source_file jo2004023_si_002.cif
_cod_data_source_block cd29430
_cod_database_code 4026409

loop_
_symmetry_equiv_pos_as_xyz
'x, y, z'
'-x, -y, -z'

loop_
_atom_site_label
_atom_site_type_symbol
_atom_site_fract_x
_atom_site_fract_y
_atom_site_fract_z
_atom_site_U_iso_or_equiv
_atom_site_adp_type
_atom_site_occupancy
_atom_site_symmetry_multiplicity
_atom_site_calc_flag
_atom_site_refinement_flags
O1 O 0.36814(13) 0.57329(15) 0.27807(13) 0.0672(4) Uani 1 1 d .
C1 C -0.09392(19) 0.25264(19) 0.49305(17) 0.0453(5) Uani 1 1 d .
C2 C -0.15533(19) 0.14395(19) 0.57886(16) 0.0486(5) Uani 1 1 d .
H2 H -0.2454 0.1106 0.5950 0.058 Uiso 1 1 calc R
C3 C -0.06202(19) 0.08592(19) 0.64281(17) 0.0464(5) Uani 1 1 d .
C4 C 0.06594(18) 0.17338(18) 0.58882(16) 0.0453(5) Uani 1 1 d .
C5 C 0.04761(18) 0.27445(19) 0.49874(16) 0.0440(5) Uani 1 1 d .
C6 C 0.15219(19) 0.37867(19) 0.42375(16) 0.0467(5) Uani 1 1 d .
H6 H 0.2418 0.3649 0.4252 0.056 Uiso 1 1 calc R
C7 C 0.13468(19) 0.49254(19) 0.35268(17) 0.0478(5) Uani 1 1 d .
H7 H 0.0455 0.5141 0.3550 0.057 Uiso 1 1 calc R
C8 C 0.25113(19) 0.58464(19) 0.27116(17) 0.0482(5) Uani 1 1 d .
C9 C 0.2252(2) 0.6937(2) 0.17650(17) 0.0497(5) Uani 1 1 d .
C10 C 0.1060(2) 0.6973(2) 0.1475(2) 0.0767(7) Uani 1 1 d .
H10 H 0.0353 0.6314 0.1901 0.092 Uiso 1 1 calc R
C11 C 0.0883(3) 0.7976(3) 0.0555(2) 0.0991(9) Uani 1 1 d .
H11 H 0.0059 0.7994 0.0375 0.119 Uiso 1 1 calc R
C12 C 0.1920(3) 0.8936(3) -0.0085(2) 0.0947(9) Uani 1 1 d .
H12 H 0.1817 0.9594 -0.0719 0.114 Uiso 1 1 calc R
C13 C 0.3100(3) 0.8927(3) 0.0205(2) 0.0924(9) Uani 1 1 d .
H13 H 0.3797 0.9596 -0.0217 0.111 Uiso 1 1 calc R
C14 C 0.3276(2) 0.7934(2) 0.1119(2) 0.0723(7) Uani 1 1 d .
H14 H 0.4097 0.7936 0.1305 0.087 Uiso 1 1 calc R
C15 C -0.1594(2) 0.32363(19) 0.40444(18) 0.0489(5) Uani 1 1 d .
C16 C -0.2947(2) 0.3559(2) 0.4436(2) 0.0610(6) Uani 1 1 d .
H16 H -0.3395 0.3419 0.5257 0.073 Uiso 1 1 calc R
C17 C -0.3640(3) 0.4082(2) 0.3640(3) 0.0813(8) Uani 1 1 d .
H17 H -0.4548 0.4292 0.3924 0.098 Uiso 1 1 calc R
C18 C -0.2999(3) 0.4295(3) 0.2431(3) 0.0897(9) Uani 1 1 d .
H18 H -0.3470 0.4650 0.1892 0.108 Uiso 1 1 calc R
C19 C -0.1653(3) 0.3985(3) 0.2010(2) 0.0841(8) Uani 1 1 d .
H19 H -0.1217 0.4125 0.1187 0.101 Uiso 1 1 calc R
C20 C -0.0945(2) 0.3462(2) 0.28167(19) 0.0633(6) Uani 1 1 d .
H20 H -0.0033 0.3263 0.2531 0.076 Uiso 1 1 calc R
C21 C -0.0830(2) -0.0234(2) 0.73475(17) 0.0536(5) Uani 1 1 d .
H21 H -0.0119 -0.0383 0.7685 0.064 Uiso 1 1 calc R
C22 C -0.2005(2) -0.12127(19) 0.78863(18) 0.0525(5) Uani 1 1 d .
C23 C -0.2258(3) -0.1959(3) 0.9058(2) 0.0816(8) Uani 1 1 d .
H23 H -0.1681 -0.1814 0.9490 0.098 Uiso 1 1 calc R
C24 C -0.3344(3) -0.2912(3) 0.9599(2) 0.1002(10) Uani 1 1 d .
H24 H -0.3503 -0.3389 1.0391 0.120 Uiso 1 1 calc R
C25 C -0.4185(3) -0.3155(3) 0.8977(3) 0.0891(8) Uani 1 1 d .
H25 H -0.4922 -0.3793 0.9344 0.107 Uiso 1 1 calc R
C26 C -0.3946(2) -0.2460(2) 0.7814(2) 0.0707(7) Uani 1 1 d .
H26 H -0.4513 -0.2635 0.7384 0.085 Uiso 1 1 calc R
C27 C -0.2871(2) -0.1502(2) 0.72741(19) 0.0569(6) Uani 1 1 d .
H27 H -0.2721 -0.1037 0.6480 0.068 Uiso 1 1 calc R
C28 C 0.19091(18) 0.15035(19) 0.62529(16) 0.0459(5) Uani 1 1 d .
C29 C 0.2550(2) 0.2473(2) 0.65663(18) 0.0572(6) Uani 1 1 d .
H29 H 0.2189 0.3296 0.6540 0.069 Uiso 1 1 calc R
C30 C 0.3714(2) 0.2233(3) 0.69153(19) 0.0660(6) Uani 1 1 d .
H30 H 0.4129 0.2892 0.7125 0.079 Uiso 1 1 calc R
C31 C 0.4261(2) 0.1032(3) 0.6955(2) 0.0714(7) Uani 1 1 d .
H31 H 0.5041 0.0870 0.7197 0.086 Uiso 1 1 calc R
C32 C 0.3652(2) 0.0060(2) 0.6634(2) 0.0697(7) Uani 1 1 d .
H32 H 0.4028 -0.0755 0.6651 0.084 Uiso 1 1 calc R
C33 C 0.2492(2) 0.0294(2) 0.62899(17) 0.0568(6) Uani 1 1 d .
H33 H 0.2088 -0.0369 0.6077 0.068 Uiso 1 1 calc R

loop_
_atom_site_aniso_label
_atom_site_aniso_U_11
_atom_site_aniso_U_22
_atom_site_aniso_U_33
_atom_site_aniso_U_23
_atom_site_aniso_U_13
_atom_site_aniso_U_12
O1 0.0475(8) 0.0704(11) 0.0785(10) 0.0016(8) -0.0277(8) -0.0056(7)
C1 0.0478(11) 0.0404(12) 0.0521(11) -0.0112(9) -0.0223(9) 0.0039(9)
C2 0.0423(11) 0.0485(13) 0.0571(12) -0.0097(10) -0.0213(10) -0.0008(9)
C3 0.0480(11) 0.0435(12) 0.0496(11) -0.0081(9) -0.0205(9) 0.0005(9)
C4 0.0456(11) 0.0428(12) 0.0521(11) -0.0115(9) -0.0220(9) 0.0039(9)
C5 0.0415(10) 0.0429(12) 0.0509(11) -0.0114(9) -0.0192(9) 0.0033(8)
C6 0.0424(11) 0.0486(13) 0.0535(12) -0.0126(10) -0.0214(9) 0.0039(9)
C7 0.0426(11) 0.0442(12) 0.0592(12) -0.0103(10) -0.0217(10) 0.0043(9)
C8 0.0447(11) 0.0481(13) 0.0543(12) -0.0122(10) -0.0196(10) 0.0008(9)
C9 0.0516(12) 0.0498(13) 0.0482(11) -0.0093(10) -0.0187(10) 0.0017(10)
C10 0.0783(16) 0.0725(17) 0.0818(16) 0.0039(13) -0.0465(14) -0.0091(13)
C11 0.107(2) 0.103(2) 0.097(2) 0.0054(18) -0.0677(19) 0.0023(19)
C12 0.122(3) 0.090(2) 0.0628(16) 0.0088(15) -0.0370(18) 0.0119(19)
C13 0.092(2) 0.085(2) 0.0753(18) 0.0179(15) -0.0193(16) -0.0087(16)
C14 0.0616(14) 0.0758(18) 0.0652(15) 0.0034(13) -0.0149(12) -0.0057(12)
C15 0.0540(12) 0.0411(12) 0.0588(13) -0.0087(9) -0.0308(10) -0.0019(9)
C16 0.0550(13) 0.0569(14) 0.0788(15) -0.0121(12) -0.0359(12) 0.0041(10)
C17 0.0734(16) 0.0640(17) 0.122(2) -0.0091(16) -0.0636(17) 0.0043(12)
C18 0.112(2) 0.0644(18) 0.112(2) 0.0080(16) -0.087(2) -0.0100(16)
C19 0.116(2) 0.0754(19) 0.0675(16) -0.0006(13) -0.0511(17) -0.0199(16)
C20 0.0751(15) 0.0577(15) 0.0619(14) -0.0102(11) -0.0320(13) -0.0025(11)
C21 0.0512(12) 0.0532(14) 0.0583(13) -0.0073(11) -0.0251(10) 0.0028(10)
C22 0.0537(12) 0.0437(13) 0.0566(13) -0.0014(10) -0.0206(10) 0.0034(9)
C23 0.0957(19) 0.0744(18) 0.0723(16) 0.0109(13) -0.0451(15) -0.0097(15)
C24 0.119(2) 0.079(2) 0.0747(18) 0.0290(15) -0.0280(18) -0.0201(18)
C25 0.0822(18) 0.0642(18) 0.099(2) 0.0071(16) -0.0178(17) -0.0184(14)
C26 0.0627(14) 0.0550(15) 0.0921(18) -0.0105(13) -0.0268(13) -0.0051(11)
C27 0.0601(13) 0.0479(13) 0.0599(13) -0.0056(10) -0.0206(11) 0.0009(10)
C28 0.0457(11) 0.0460(12) 0.0468(11) -0.0057(9) -0.0200(9) 0.0011(9)
C29 0.0526(12) 0.0547(14) 0.0687(14) -0.0094(11) -0.0299(11) -0.0012(10)
C30 0.0547(13) 0.0748(18) 0.0718(15) -0.0119(13) -0.0293(12) -0.0084(12)
C31 0.0474(13) 0.091(2) 0.0722(15) 0.0018(14) -0.0303(12) 0.0025(13)
C32 0.0625(14) 0.0655(17) 0.0803(16) -0.0057(13) -0.0309(13) 0.0150(12)
C33 0.0602(13) 0.0529(14) 0.0628(14) -0.0104(11) -0.0305(11) 0.0073(10)

loop_
_atom_type_symbol
_atom_type_description
_atom_type_scat_dispersion_real
_atom_type_scat_dispersion_imag
_atom_type_scat_source
C C 0.0033 0.0016 'International Tables Vol C Tables 4.2.6.8 and 6.1.1.4'
H H 0.0000 0.0000 'International Tables Vol C Tables 4.2.6.8 and 6.1.1.4'
O O 0.0106 0.0060 'International Tables Vol C Tables 4.2.6.8 and 6.1.1.4'

loop_
_geom_angle_atom_site_label_1
_geom_angle_atom_site_label_2
_geom_angle_atom_site_label_3
_geom_angle
C2 C1 C15 122.28(17)
C2 C1 C5 108.06(16)
C15 C1 C5 129.38(17)
C1 C2 C3 110.52(16)
C1 C2 H2 124.7
C3 C2 H2 124.7
C21 C3 C2 129.34(18)
C21 C3 C4 125.10(17)
C2 C3 C4 105.55(16)
C5 C4 C28 127.62(17)
C5 C4 C3 108.15(16)
C28 C4 C3 124.21(16)
C4 C5 C6 124.19(16)
C4 C5 C1 107.70(16)
C6 C5 C1 128.09(17)
C7 C6 C5 127.33(17)
C7 C6 H6 116.3
C5 C6 H6 116.3
C6 C7 C8 122.21(17)
C6 C7 H7 118.9
C8 C7 H7 118.9
O1 C8 C7 121.83(18)
O1 C8 C9 119.77(18)
C7 C8 C9 118.39(16)
C10 C9 C14 117.9(2)
C10 C9 C8 122.94(19)
C14 C9 C8 119.08(18)
C9 C10 C11 121.1(2)
C9 C10 H10 119.5
C11 C10 H10 119.5
C12 C11 C10 119.9(3)
C12 C11 H11 120.1
C10 C11 H11 120.1
C13 C12 C11 119.8(2)
C13 C12 H12 120.1
C11 C12 H12 120.1
C12 C13 C14 120.4(3)
C12 C13 H13 119.8
C14 C13 H13 119.8
C13 C14 C9 120.9(2)
C13 C14 H14 119.6
C9 C14 H14 119.6
C16 C15 C20 118.3(2)
C16 C15 C1 119.66(19)
C20 C15 C1 121.70(19)
C17 C16 C15 121.4(2)
C17 C16 H16 119.3
C15 C16 H16 119.3
C18 C17 C16 120.1(2)
C18 C17 H17 119.9
C16 C17 H17 119.9
C17 C18 C19 119.9(2)
C17 C18 H18 120.0
C19 C18 H18 120.0
C18 C19 C20 120.0(2)
C18 C19 H19 120.0
C20 C19 H19 120.0
C15 C20 C19 120.2(2)
C15 C20 H20 119.9
C19 C20 H20 119.9
C3 C21 C22 129.48(18)
C3 C21 H21 115.3
C22 C21 H21 115.3
C23 C22 C27 116.7(2)
C23 C22 C21 119.50(19)
C27 C22 C21 123.74(18)
C24 C23 C22 121.5(2)
C24 C23 H23 119.2
C22 C23 H23 119.2
C25 C24 C23 120.1(2)
C25 C24 H24 119.9
C23 C24 H24 119.9
C24 C25 C26 119.8(2)
C24 C25 H25 120.1
C26 C25 H25 120.1
C25 C26 C27 120.3(2)
C25 C26 H26 119.9
C27 C26 H26 119.9
C26 C27 C22 121.5(2)
C26 C27 H27 119.2
C22 C27 H27 119.2
C33 C28 C29 117.62(18)
C33 C28 C4 120.50(17)
C29 C28 C4 121.88(18)
C30 C29 C28 120.9(2)
C30 C29 H29 119.5
C28 C29 H29 119.5
C31 C30 C29 120.3(2)
C31 C30 H30 119.8
C29 C30 H30 119.8
C30 C31 C32 119.7(2)
C30 C31 H31 120.1
C32 C31 H31 120.1
C33 C32 C31 120.1(2)
C33 C32 H32 120.0
C31 C32 H32 120.0
C32 C33 C28 121.3(2)
C32 C33 H33 119.4
C28 C33 H33 119.4

loop_
_geom_bond_atom_site_label_1
_geom_bond_atom_site_label_2
_geom_bond_distance
O1 C8 1.225(2)
C1 C2 1.340(3)
C1 C15 1.479(3)
C1 C5 1.487(2)
C2 C3 1.445(2)
C2 H2 0.9300
C3 C21 1.352(3)
C3 C4 1.472(3)
C4 C5 1.379(2)
C4 C28 1.472(2)
C5 C6 1.445(2)
C6 C7 1.335(2)
C6 H6 0.9300
C7 C8 1.465(3)
C7 H7 0.9300
C8 C9 1.492(3)
C9 C10 1.362(3)
C9 C14 1.381(3)
C10 C11 1.387(3)
C10 H10 0.9300
C11 C12 1.363(4)
C11 H11 0.9300
C12 C13 1.351(3)
C12 H12 0.9300
C13 C14 1.376(3)
C13 H13 0.9300
C14 H14 0.9300
C15 C16 1.385(3)
C15 C20 1.386(3)
C16 C17 1.371(3)
C16 H16 0.9300
C17 C18 1.366(4)
C17 H17 0.9300
C18 C19 1.378(4)
C18 H18 0.9300
C19 C20 1.392(3)
C19 H19 0.9300
C20 H20 0.9300
C21 C22 1.455(3)
C21 H21 0.9300
C22 C23 1.386(3)
C22 C27 1.387(3)
C23 C24 1.377(3)
C23 H23 0.9300
C24 C25 1.359(4)
C24 H24 0.9300
C25 C26 1.362(3)
C25 H25 0.9300
C26 C27 1.373(3)
C26 H26 0.9300
C27 H27 0.9300
C28 C33 1.389(3)
C28 C29 1.389(3)
C29 C30 1.380(3)
C29 H29 0.9300
C30 C31 1.366(3)
C30 H30 0.9300
C31 C32 1.377(3)
C31 H31 0.9300
C32 C33 1.372(3)
C32 H32 0.9300
C33 H33 0.9300

loop_
_geom_torsion_atom_site_label_1
_geom_torsion_atom_site_label_2
_geom_torsion_atom_site_label_3
_geom_torsion_atom_site_label_4
_geom_torsion
C15 C1 C2 C3 172.87(17)
C5 C1 C2 C3 -1.6(2)
C1 C2 C3 C21 -179.9(2)
C1 C2 C3 C4 1.4(2)
C21 C3 C4 C5 -179.42(19)
C2 C3 C4 C5 -0.6(2)
C21 C3 C4 C28 2.3(3)
C2 C3 C4 C28 -178.81(17)
C28 C4 C5 C6 -0.7(3)
C3 C4 C5 C6 -178.86(17)
C28 C4 C5 C1 177.84(17)
C3 C4 C5 C1 -0.3(2)
C2 C1 C5 C4 1.2(2)
C15 C1 C5 C4 -172.73(19)
C2 C1 C5 C6 179.65(19)
C15 C1 C5 C6 5.7(3)
C4 C5 C6 C7 -165.35(19)
C1 C5 C6 C7 16.4(3)
C5 C6 C7 C8 -173.49(18)
C6 C7 C8 O1 -12.4(3)
C6 C7 C8 C9 166.75(18)
O1 C8 C9 C10 166.4(2)
C7 C8 C9 C10 -12.7(3)
O1 C8 C9 C14 -11.2(3)
C7 C8 C9 C14 169.59(19)
C14 C9 C10 C11 0.4(4)
C8 C9 C10 C11 -177.3(2)
C9 C10 C11 C12 0.9(4)
C10 C11 C12 C13 -2.0(5)
C11 C12 C13 C14 1.9(5)
C12 C13 C14 C9 -0.6(4)
C10 C9 C14 C13 -0.6(4)
C8 C9 C14 C13 177.2(2)
C2 C1 C15 C16 48.9(3)
C5 C1 C15 C16 -138.0(2)
C2 C1 C15 C20 -123.8(2)
C5 C1 C15 C20 49.3(3)
C20 C15 C16 C17 0.4(3)
C1 C15 C16 C17 -172.6(2)
C15 C16 C17 C18 0.0(3)
C16 C17 C18 C19 0.0(4)
C17 C18 C19 C20 -0.4(4)
C16 C15 C20 C19 -0.8(3)
C1 C15 C20 C19 172.05(19)
C18 C19 C20 C15 0.8(3)
C2 C3 C21 C22 6.4(4)
C4 C3 C21 C22 -175.03(19)
C3 C21 C22 C23 -156.3(2)
C3 C21 C22 C27 27.0(4)
C27 C22 C23 C24 -2.0(4)
C21 C22 C23 C24 -178.9(2)
C22 C23 C24 C25 1.1(5)
C23 C24 C25 C26 0.4(5)
C24 C25 C26 C27 -1.0(4)
C25 C26 C27 C22 0.0(4)
C23 C22 C27 C26 1.5(3)
C21 C22 C27 C26 178.2(2)
C5 C4 C28 C33 -125.2(2)
C3 C4 C28 C33 52.7(3)
C5 C4 C28 C29 54.6(3)
C3 C4 C28 C29 -127.6(2)
C33 C28 C29 C30 -0.8(3)
C4 C28 C29 C30 179.45(18)
C28 C29 C30 C31 0.2(3)
C29 C30 C31 C32 0.6(3)
C30 C31 C32 C33 -0.7(3)
C31 C32 C33 C28 0.2(3)
C29 C28 C33 C32 0.6(3)
C4 C28 C33 C32 -179.63(18)

loop_
_cod_related_entry_id
_cod_related_entry_database
_cod_related_entry_code
1 ChemSpider 30659388
